data_4066017
loop_
_publ_author_name
'Hirano, Masafumi'
'Togashi, Sayaka'
'Ito, Muneaki'
'Sakaguchi, Yuko'
'Komine, Nobuyuki'
'Komiya, Sanshiro'

_publ_section_title
;
 Carbon&#x2212;Hydrogen Bond Cleavage Reaction in 5-Coordinate
 Bis(2,6-dimethylbenzenethiolato)ruthenium(II) Complexes
;
_journal_issue 14
_journal_name_full Organometallics
_journal_page_first 3146
_journal_paper_doi 10.1021/om100249s
_journal_volume 29
_journal_year 2010
_chemical_absolute_configuration 'CHOOSE rm ad rmad syn or unk'
_chemical_formula_moiety 'C25 H45 P3 Ru S2 '
_chemical_formula_sum 'C25 H45 P3 Ru S2'
_chemical_formula_weight 603.74
_space_group_IT_number 19
_symmetry_cell_setting orthorhombic
_symmetry_Int_Tables_number 19
_symmetry_space_group_name_Hall 'P 2ac 2ab'
_symmetry_space_group_name_H-M 'P 21 21 21'
_cell_angle_alpha 90.0000
_cell_angle_beta 90.0000
_cell_angle_gamma 90.0000
_cell_formula_units_Z 4
_cell_length_a 16.183(3)
_cell_length_b 18.546(2)
_cell_length_c 10.144(4)
_cell_measurement_temperature 200.0
_cell_measurement_theta_min 90.0
_cell_volume 3044.5(14)
_computing_cell_refinement WinAFC
_computing_data_collection WinAFC
_computing_data_reduction CrystalStructure
_computing_publication_material 'CrystalStructure 3.8'
_computing_structure_refinement CRYSTALS
_computing_structure_solution 'DIRDIF99 (PATTY)'
_diffrn_measured_fraction_theta_full 0.999
_diffrn_measured_fraction_theta_max 0.999
_diffrn_measurement_device_type 'Rigaku AFC7R'
_diffrn_measurement_method \w-2\q
_diffrn_radiation_type 'Mo K\a'
_diffrn_radiation_wavelength 0.71069
_diffrn_reflns_av_R_equivalents 0.048
_diffrn_reflns_limit_h_max 21
_diffrn_reflns_limit_h_min -11
_diffrn_reflns_limit_k_max 24
_diffrn_reflns_limit_k_min 0
_diffrn_reflns_limit_l_max 7
_diffrn_reflns_limit_l_min -13
_diffrn_reflns_number 5669
_diffrn_reflns_theta_full 27.50
_diffrn_reflns_theta_max 27.50
_diffrn_standards_decay_% -0.07
_diffrn_standards_interval_count 0
_diffrn_standards_number 3
_exptl_absorpt_coefficient_mu 0.821
_exptl_absorpt_correction_T_max 0.921
_exptl_absorpt_correction_T_min 0.760
_exptl_absorpt_correction_type psi-scan
_exptl_absorpt_process_details '(North, Phillips & Mathews, 1968)'
_exptl_crystal_colour 'deep red'
_exptl_crystal_density_diffrn 1.317
_exptl_crystal_density_method 'not measured'
_exptl_crystal_description prismatic
_exptl_crystal_F_000 1264.00
_exptl_crystal_size_max 0.30
_exptl_crystal_size_mid 0.25
_exptl_crystal_size_min 0.10
_refine_diff_density_max 1.21
_refine_diff_density_min -0.96
_refine_ls_abs_structure_details 'Flack, H. D. (1983), Acta Cryst. A39, 876-881.  476 Friedel Pairs'
_refine_ls_abs_structure_Flack 0.75(10)
_refine_ls_extinction_coef -31(10)
_refine_ls_extinction_method 'Larson (1970) Crystallographic Computing eq. 22'
_refine_ls_goodness_of_fit_ref 0.713
_refine_ls_hydrogen_treatment refall
_refine_ls_number_parameters 327
_refine_ls_number_reflns 3234
_refine_ls_R_factor_gt 0.0420
_refine_ls_shift/su_max 0.0033
_refine_ls_structure_factor_coef Fsqd
_refine_ls_weighting_details 'w = 1/[0.0010Fo^2^ + 3.0000\s(Fo^2^) + 0.5000]/(4Fo^2^)'
_refine_ls_weighting_scheme calc
_refine_ls_wR_factor_ref 0.0962
_reflns_number_gt 3228
_reflns_number_total 4387
_reflns_threshold_expression F^2^>2.0\s(F^2^)
_cod_data_source_file om100249s_si_002.cif
_cod_data_source_block '_complex2d'
_cod_original_cell_volume 3044.7(13)
_cod_original_formula_sum 'C25 H45 P3 Ru S2 '
_cod_database_code 4066017

loop_
_symmetry_equiv_pos_site_id
_symmetry_equiv_pos_as_xyz
1 +X,+Y,+Z
2 1/2+X,1/2-Y,-Z
3 -X,1/2+Y,1/2-Z
4 1/2-X,-Y,1/2+Z

loop_
_atom_site_label
_atom_site_type_symbol
_atom_site_fract_x
_atom_site_fract_y
_atom_site_fract_z
_atom_site_U_iso_or_equiv
_atom_site_adp_type
_atom_site_occupancy
_atom_site_symmetry_multiplicity
_atom_site_calc_flag
_atom_site_refinement_flags
Ru(1) Ru -0.00142(6) 0.24488(3) 0.25467(7) 0.02891(15) Uani 1.00 1 d .
S(1) S 0.02459(19) 0.37008(13) 0.1968(3) 0.0520(9) Uani 1.00 1 d .
S(2) S 0.10279(16) 0.22530(14) 0.0987(2) 0.0399(7) Uani 1.00 1 d .
P(1) P -0.13512(17) 0.26671(17) 0.2182(3) 0.0594(10) Uani 1.00 1 d .
P(2) P -0.0098(2) 0.28247(14) 0.4649(2) 0.0503(8) Uani 1.00 1 d .
P(3) P -0.0194(2) 0.12408(13) 0.3040(3) 0.0459(9) Uani 1.00 1 d .
C(1) C 0.1039(9) 0.3887(5) 0.0877(14) 0.055(4) Uani 1.00 1 d .
C(2) C 0.0867(11) 0.4062(6) -0.0468(17) 0.078(5) Uani 1.00 1 d .
C(3) C 0.1401(13) 0.4328(7) -0.1283(17) 0.109(7) Uani 1.00 1 d .
C(4) C 0.2212(14) 0.4482(8) -0.077(2) 0.127(9) Uani 1.00 1 d .
C(5) C 0.2457(10) 0.4292(7) 0.048(2) 0.128(8) Uani 1.00 1 d .
C(6) C 0.1829(11) 0.4017(6) 0.1329(18) 0.083(5) Uani 1.00 1 d .
C(7) C -0.0017(10) 0.3932(6) -0.0965(11) 0.096(5) Uani 1.00 1 d .
C(8) C 0.2107(7) 0.3788(6) 0.2672(18) 0.110(6) Uani 1.00 1 d .
C(9) C 0.1437(6) 0.1402(5) 0.0553(10) 0.037(3) Uani 1.00 1 d .
C(10) C 0.1097(7) 0.1021(6) -0.0572(11) 0.052(4) Uani 1.00 1 d .
C(11) C 0.1467(8) 0.0359(6) -0.0883(12) 0.063(4) Uani 1.00 1 d .
C(12) C 0.2122(9) 0.0108(7) -0.0231(15) 0.075(5) Uani 1.00 1 d .
C(13) C 0.2464(8) 0.0476(6) 0.0801(14) 0.067(5) Uani 1.00 1 d .
C(14) C 0.2106(6) 0.1135(6) 0.1202(12) 0.046(3) Uani 1.00 1 d .
C(15) C 0.0408(8) 0.1330(6) -0.1350(11) 0.085(5) Uani 1.00 1 d .
C(16) C 0.2540(6) 0.1542(5) 0.2286(11) 0.069(4) Uani 1.00 1 d .
C(17) C -0.1578(7) 0.2514(7) 0.0493(11) 0.105(5) Uani 1.00 1 d .
C(18) C -0.1731(6) 0.3583(6) 0.2304(16) 0.104(5) Uani 1.00 1 d .
C(19) C -0.2192(6) 0.2150(9) 0.2963(17) 0.157(7) Uani 1.00 1 d .
C(20) C -0.0228(11) 0.3757(6) 0.4976(11) 0.125(6) Uani 1.00 1 d .
C(21) C -0.0823(9) 0.2487(8) 0.5844(13) 0.147(7) Uani 1.00 1 d .
C(22) C 0.0852(8) 0.2639(10) 0.5473(13) 0.146(7) Uani 1.00 1 d .
C(23) C -0.0471(7) 0.0649(6) 0.1670(11) 0.077(4) Uani 1.00 1 d .
C(24) C -0.0954(10) 0.0908(6) 0.4260(18) 0.134(7) Uani 1.00 1 d .
C(25) C 0.0674(7) 0.0756(5) 0.3673(12) 0.072(4) Uani 1.00 1 d .
H(1) H 0.1272 0.4442 -0.2172 0.131 Uiso 1.00 1 c R
H(2) H 0.2592 0.4695 -0.1372 0.153 Uiso 1.00 1 c R
H(3) H 0.3011 0.4382 0.0742 0.154 Uiso 1.00 1 c R
H(4) H -0.0068 0.3452 -0.1280 0.115 Uiso 1.00 1 c R
H(5) H -0.0163 0.4260 -0.1646 0.115 Uiso 1.00 1 c R
H(6) H -0.0375 0.4000 -0.0233 0.115 Uiso 1.00 1 c R
H(7) H 0.2009 0.4172 0.3270 0.132 Uiso 1.00 1 c R
H(8) H 0.2676 0.3664 0.2686 0.132 Uiso 1.00 1 c R
H(9) H 0.1786 0.3381 0.2923 0.132 Uiso 1.00 1 c R
H(10) H 0.1269 0.0087 -0.1612 0.076 Uiso 1.00 1 c R
H(11) H 0.2343 -0.0348 -0.0468 0.091 Uiso 1.00 1 c R
H(12) H 0.2934 0.0288 0.1243 0.080 Uiso 1.00 1 c R
H(13) H -0.0100 0.1169 -0.0987 0.102 Uiso 1.00 1 c R
H(14) H 0.0451 0.1172 -0.2238 0.102 Uiso 1.00 1 c R
H(15) H 0.0429 0.1841 -0.1322 0.102 Uiso 1.00 1 c R
H(16) H 0.2965 0.1832 0.1916 0.082 Uiso 1.00 1 c R
H(17) H 0.2774 0.1212 0.2897 0.082 Uiso 1.00 1 c R
H(18) H 0.2153 0.1842 0.2728 0.082 Uiso 1.00 1 c R
H(19) H -0.1494 0.2944 0.0005 0.126 Uiso 1.00 1 c R
H(20) H -0.2134 0.2359 0.0393 0.126 Uiso 1.00 1 c R
H(21) H -0.1215 0.2150 0.0177 0.126 Uiso 1.00 1 c R
H(22) H -0.1910 0.3660 0.3186 0.125 Uiso 1.00 1 c R
H(23) H -0.2183 0.3652 0.1720 0.125 Uiso 1.00 1 c R
H(24) H -0.1305 0.3916 0.2096 0.125 Uiso 1.00 1 c R
H(25) H -0.2320 0.1763 0.2385 0.189 Uiso 1.00 1 c R
H(26) H -0.2670 0.2438 0.3096 0.189 Uiso 1.00 1 c R
H(27) H -0.2010 0.1963 0.3785 0.189 Uiso 1.00 1 c R
H(28) H 0.0288 0.3998 0.5040 0.150 Uiso 1.00 1 c R
H(29) H -0.0524 0.3812 0.5779 0.150 Uiso 1.00 1 c R
H(30) H -0.0540 0.3959 0.4273 0.150 Uiso 1.00 1 c R
H(31) H -0.1319 0.2762 0.5818 0.176 Uiso 1.00 1 c R
H(32) H -0.0585 0.2520 0.6697 0.176 Uiso 1.00 1 c R
H(33) H -0.0944 0.1997 0.5649 0.176 Uiso 1.00 1 c R
H(34) H 0.0829 0.2171 0.5853 0.176 Uiso 1.00 1 c R
H(35) H 0.0950 0.2986 0.6144 0.176 Uiso 1.00 1 c R
H(36) H 0.1287 0.2657 0.4844 0.176 Uiso 1.00 1 c R
H(37) H -0.1056 0.0630 0.1598 0.092 Uiso 1.00 1 c R
H(38) H -0.0261 0.0178 0.1820 0.092 Uiso 1.00 1 c R
H(39) H -0.0244 0.0836 0.0876 0.092 Uiso 1.00 1 c R
H(40) H -0.0703 0.0891 0.5106 0.160 Uiso 1.00 1 c R
H(41) H -0.1153 0.0442 0.4033 0.160 Uiso 1.00 1 c R
H(42) H -0.1402 0.1239 0.4275 0.160 Uiso 1.00 1 c R
H(43) H 0.0985 0.0554 0.2970 0.086 Uiso 1.00 1 c R
H(44) H 0.0489 0.0382 0.4240 0.086 Uiso 1.00 1 c R
H(45) H 0.1011 0.1082 0.4156 0.086 Uiso 1.00 1 c R

loop_
_atom_site_aniso_label
_atom_site_aniso_U_11
_atom_site_aniso_U_22
_atom_site_aniso_U_33
_atom_site_aniso_U_12
_atom_site_aniso_U_13
_atom_site_aniso_U_23
Ru(1) 0.0323(3) 0.0245(3) 0.0300(3) 0.0006(4) -0.0003(4) -0.0007(3)
S(1) 0.067(2) 0.0277(13) 0.0610(19) 0.0044(13) 0.020(2) 0.0021(13)
S(2) 0.0503(18) 0.0293(13) 0.0401(15) 0.0029(13) 0.0105(14) 0.0031(12)
P(1) 0.0379(15) 0.0592(19) 0.081(2) 0.0002(15) -0.0154(17) 0.0005(19)
P(2) 0.075(2) 0.0459(15) 0.0302(13) -0.0033(19) 0.0070(19) -0.0003(11)
P(3) 0.055(2) 0.0290(13) 0.0540(18) -0.0012(14) 0.019(2) 0.0020(13)
C(1) 0.070(10) 0.036(6) 0.060(9) -0.012(6) 0.036(8) -0.007(6)
C(2) 0.123(14) 0.032(7) 0.078(11) 0.013(8) 0.066(11) -0.002(7)
C(3) 0.163(18) 0.070(11) 0.095(14) 0.012(12) 0.084(14) -0.008(9)
C(4) 0.15(2) 0.025(8) 0.21(2) 0.031(12) 0.130(19) 0.032(13)
C(5) 0.068(11) 0.026(9) 0.29(2) 0.012(7) 0.080(17) 0.009(12)
C(6) 0.090(13) 0.023(6) 0.136(16) 0.004(8) 0.046(12) 0.005(8)
C(7) 0.142(14) 0.079(9) 0.067(9) -0.018(12) -0.021(12) 0.004(7)
C(8) 0.075(9) 0.050(8) 0.205(18) 0.005(7) -0.062(12) -0.027(12)
C(9) 0.043(7) 0.030(5) 0.039(6) 0.007(5) 0.022(6) 0.007(5)
C(10) 0.065(9) 0.053(8) 0.038(7) -0.020(6) 0.015(7) 0.004(6)
C(11) 0.088(11) 0.041(7) 0.060(9) 0.001(7) 0.022(8) -0.017(6)
C(12) 0.084(11) 0.039(8) 0.103(12) 0.016(8) 0.044(9) 0.004(9)
C(13) 0.086(11) 0.044(8) 0.070(11) 0.036(7) 0.012(9) 0.019(7)
C(14) 0.024(6) 0.054(7) 0.060(8) -0.003(5) 0.005(6) 0.009(7)
C(15) 0.116(12) 0.084(10) 0.056(8) -0.002(9) -0.032(8) -0.009(7)
C(16) 0.064(7) 0.067(7) 0.074(9) 0.012(6) -0.016(8) 0.006(7)
C(17) 0.102(11) 0.104(12) 0.108(10) 0.005(10) -0.072(8) -0.016(10)
C(18) 0.052(7) 0.081(8) 0.179(16) 0.041(6) -0.047(10) -0.052(11)
C(19) 0.036(7) 0.229(18) 0.206(17) -0.008(10) -0.008(11) 0.073(17)
C(20) 0.24(2) 0.078(9) 0.053(8) 0.005(12) 0.001(12) -0.034(7)
C(21) 0.192(16) 0.169(17) 0.079(10) -0.078(15) 0.075(10) -0.067(13)
C(22) 0.124(13) 0.24(2) 0.072(10) 0.050(15) -0.064(9) -0.078(13)
C(23) 0.068(9) 0.073(9) 0.089(10) -0.021(7) -0.003(7) -0.006(7)
C(24) 0.156(15) 0.042(8) 0.204(19) -0.020(9) 0.133(15) 0.013(10)
C(25) 0.098(10) 0.031(6) 0.086(10) 0.005(6) 0.004(7) 0.033(6)

loop_
_atom_type_symbol
_atom_type_description
_atom_type_scat_dispersion_real
_atom_type_scat_dispersion_imag
_atom_type_scat_source
C C 0.003 0.002
;
International Tables for Crystallography
(1992, Vol. C, Tables 4.2.6.8 and 6.1.1.4)
;
H H 0.000 0.000
;
International Tables for Crystallography
(1992, Vol. C, Table 6.1.1.4)
;
P P 0.102 0.094
;
International Tables for Crystallography
(1992, Vol. C, Tables 4.2.6.8 and 6.1.1.4)
;
S S 0.125 0.123
;
International Tables for Crystallography
(1992, Vol. C, Tables 4.2.6.8 and 6.1.1.4)
;
Ru Ru -1.259 0.836
;
International Tables for Crystallography
(1992, Vol. C, Tables 4.2.6.8 and 6.1.1.4)
;

loop_
_geom_angle_atom_site_label_1
_geom_angle_atom_site_label_2
_geom_angle_atom_site_label_3
_geom_angle
_geom_angle_publ_flag
S(1) Ru(1) S(2) 81.96(9) yes
S(1) Ru(1) P(1) 87.40(11) yes
S(1) Ru(1) P(2) 86.76(9) yes
S(1) Ru(1) P(3) 176.81(11) yes
S(2) Ru(1) P(1) 127.92(11) yes
S(2) Ru(1) P(2) 137.15(11) yes
S(2) Ru(1) P(3) 94.95(10) yes
P(1) Ru(1) P(2) 92.42(12) yes
P(1) Ru(1) P(3) 95.15(11) yes
P(2) Ru(1) P(3) 95.03(10) yes
Ru(1) S(1) C(1) 118.3(3) yes
Ru(1) S(2) C(9) 125.2(3) yes
Ru(1) P(1) C(17) 109.3(4) yes
Ru(1) P(1) C(18) 119.2(3) yes
Ru(1) P(1) C(19) 123.4(4) yes
C(17) P(1) C(18) 98.4(7) yes
C(17) P(1) C(19) 100.3(6) yes
C(18) P(1) C(19) 102.0(6) yes
Ru(1) P(2) C(20) 119.1(3) yes
Ru(1) P(2) C(21) 124.8(4) yes
Ru(1) P(2) C(22) 109.4(4) yes
C(20) P(2) C(21) 97.8(7) yes
C(20) P(2) C(22) 101.7(8) yes
C(21) P(2) C(22) 100.4(6) yes
Ru(1) P(3) C(23) 116.6(3) yes
Ru(1) P(3) C(24) 123.4(4) yes
Ru(1) P(3) C(25) 117.8(3) yes
C(23) P(3) C(24) 98.4(6) yes
C(23) P(3) C(25) 99.5(5) yes
C(24) P(3) C(25) 96.6(6) yes
S(1) C(1) C(2) 120.7(11) yes
S(1) C(1) C(6) 120.6(12) yes
C(2) C(1) C(6) 117.3(14) yes
C(1) C(2) C(3) 124.4(17) yes
C(1) C(2) C(7) 117.3(13) yes
C(3) C(2) C(7) 118.3(15) yes
C(2) C(3) C(4) 117.2(18) yes
C(3) C(4) C(5) 122.8(19) yes
C(4) C(5) C(6) 116.2(17) yes
C(1) C(6) C(5) 121.6(17) yes
C(1) C(6) C(8) 122.1(14) yes
C(5) C(6) C(8) 115.7(16) yes
S(2) C(9) C(10) 119.2(8) yes
S(2) C(9) C(14) 120.2(8) yes
C(10) C(9) C(14) 120.3(9) yes
C(9) C(10) C(11) 116.2(10) yes
C(9) C(10) C(15) 121.1(10) yes
C(11) C(10) C(15) 122.7(11) yes
C(10) C(11) C(12) 122.2(12) yes
C(11) C(12) C(13) 121.8(13) yes
C(12) C(13) C(14) 119.1(12) yes
C(9) C(14) C(13) 120.2(11) yes
C(9) C(14) C(16) 122.8(10) yes
C(13) C(14) C(16) 116.9(10) yes
C(2) C(3) H(1) 122.9 no
C(4) C(3) H(1) 119.8 no
C(3) C(4) H(2) 116.4 no
C(5) C(4) H(2) 120.7 no
C(4) C(5) H(3) 118.7 no
C(6) C(5) H(3) 125.0 no
C(2) C(7) H(4) 109.7 no
C(2) C(7) H(5) 111.7 no
C(2) C(7) H(6) 106.9 no
H(4) C(7) H(5) 109.5 no
H(4) C(7) H(6) 109.5 no
H(5) C(7) H(6) 109.5 no
C(6) C(8) H(7) 108.6 no
C(6) C(8) H(8) 112.0 no
C(6) C(8) H(9) 107.8 no
H(7) C(8) H(8) 109.5 no
H(7) C(8) H(9) 109.5 no
H(8) C(8) H(9) 109.5 no
C(10) C(11) H(10) 119.7 no
C(12) C(11) H(10) 118.0 no
C(11) C(12) H(11) 119.0 no
C(13) C(12) H(11) 119.1 no
C(12) C(13) H(12) 120.1 no
C(14) C(13) H(12) 120.8 no
C(10) C(15) H(13) 108.9 no
C(10) C(15) H(14) 109.4 no
C(10) C(15) H(15) 110.1 no
H(13) C(15) H(14) 109.5 no
H(13) C(15) H(15) 109.5 no
H(14) C(15) H(15) 109.5 no
C(14) C(16) H(16) 109.3 no
C(14) C(16) H(17) 109.8 no
C(14) C(16) H(18) 109.3 no
H(16) C(16) H(17) 109.5 no
H(16) C(16) H(18) 109.5 no
H(17) C(16) H(18) 109.5 no
P(1) C(17) H(19) 109.8 no
P(1) C(17) H(20) 110.4 no
P(1) C(17) H(21) 108.2 no
H(19) C(17) H(20) 109.5 no
H(19) C(17) H(21) 109.5 no
H(20) C(17) H(21) 109.5 no
P(1) C(18) H(22) 107.9 no
P(1) C(18) H(23) 110.2 no
P(1) C(18) H(24) 110.3 no
H(22) C(18) H(23) 109.5 no
H(22) C(18) H(24) 109.5 no
H(23) C(18) H(24) 109.5 no
P(1) C(19) H(25) 106.8 no
P(1) C(19) H(26) 111.7 no
P(1) C(19) H(27) 109.8 no
H(25) C(19) H(26) 109.5 no
H(25) C(19) H(27) 109.5 no
H(26) C(19) H(27) 109.5 no
P(2) C(20) H(28) 111.5 no
P(2) C(20) H(29) 108.9 no
P(2) C(20) H(30) 107.9 no
H(28) C(20) H(29) 109.5 no
H(28) C(20) H(30) 109.5 no
H(29) C(20) H(30) 109.5 no
P(2) C(21) H(31) 110.2 no
P(2) C(21) H(32) 109.1 no
P(2) C(21) H(33) 109.1 no
H(31) C(21) H(32) 109.5 no
H(31) C(21) H(33) 109.5 no
H(32) C(21) H(33) 109.5 no
P(2) C(22) H(34) 109.5 no
P(2) C(22) H(35) 110.4 no
P(2) C(22) H(36) 108.5 no
H(34) C(22) H(35) 109.5 no
H(34) C(22) H(36) 109.5 no
H(35) C(22) H(36) 109.5 no
P(3) C(23) H(37) 109.0 no
P(3) C(23) H(38) 110.1 no
P(3) C(23) H(39) 109.3 no
H(37) C(23) H(38) 109.5 no
H(37) C(23) H(39) 109.5 no
H(38) C(23) H(39) 109.5 no
P(3) C(24) H(40) 109.3 no
P(3) C(24) H(41) 111.4 no
P(3) C(24) H(42) 107.6 no
H(40) C(24) H(41) 109.5 no
H(40) C(24) H(42) 109.5 no
H(41) C(24) H(42) 109.5 no
P(3) C(25) H(43) 110.2 no
P(3) C(25) H(44) 109.8 no
P(3) C(25) H(45) 108.4 no
H(43) C(25) H(44) 109.5 no
H(43) C(25) H(45) 109.5 no
H(44) C(25) H(45) 109.5 no

loop_
_geom_bond_atom_site_label_1
_geom_bond_atom_site_label_2
_geom_bond_distance
_geom_bond_publ_flag
Ru(1) S(1) 2.432(2) yes
Ru(1) S(2) 2.341(2) yes
Ru(1) P(1) 2.232(2) yes
Ru(1) P(2) 2.248(2) yes
Ru(1) P(3) 2.314(2) yes
S(1) C(1) 1.729(14) yes
S(2) C(9) 1.767(10) yes
P(1) C(17) 1.775(12) yes
P(1) C(18) 1.812(11) yes
P(1) C(19) 1.843(14) yes
P(2) C(20) 1.773(11) yes
P(2) C(21) 1.799(14) yes
P(2) C(22) 1.784(14) yes
P(3) C(23) 1.826(11) yes
P(3) C(24) 1.852(17) yes
P(3) C(25) 1.786(11) yes
C(1) C(2) 1.43(2) yes
C(1) C(6) 1.38(2) yes
C(2) C(3) 1.29(2) yes
C(2) C(7) 1.54(2) yes
C(3) C(4) 1.44(3) yes
C(4) C(5) 1.38(3) yes
C(5) C(6) 1.42(2) yes
C(6) C(8) 1.50(2) yes
C(9) C(10) 1.451(15) yes
C(9) C(14) 1.360(15) yes
C(10) C(11) 1.403(17) yes
C(10) C(15) 1.480(17) yes
C(11) C(12) 1.33(2) yes
C(12) C(13) 1.37(2) yes
C(13) C(14) 1.412(17) yes
C(14) C(16) 1.508(16) yes
C(3) H(1) 0.950 no
C(4) H(2) 0.950 no
C(5) H(3) 0.950 no
C(7) H(4) 0.950 no
C(7) H(5) 0.950 no
C(7) H(6) 0.950 no
C(8) H(7) 0.950 no
C(8) H(8) 0.950 no
C(8) H(9) 0.950 no
C(11) H(10) 0.950 no
C(12) H(11) 0.950 no
C(13) H(12) 0.950 no
C(15) H(13) 0.950 no
C(15) H(14) 0.950 no
C(15) H(15) 0.950 no
C(16) H(16) 0.950 no
C(16) H(17) 0.950 no
C(16) H(18) 0.950 no
C(17) H(19) 0.950 no
C(17) H(20) 0.950 no
C(17) H(21) 0.950 no
C(18) H(22) 0.950 no
C(18) H(23) 0.950 no
C(18) H(24) 0.950 no
C(19) H(25) 0.950 no
C(19) H(26) 0.950 no
C(19) H(27) 0.950 no
C(20) H(28) 0.950 no
C(20) H(29) 0.950 no
C(20) H(30) 0.950 no
C(21) H(31) 0.950 no
C(21) H(32) 0.950 no
C(21) H(33) 0.950 no
C(22) H(34) 0.950 no
C(22) H(35) 0.950 no
C(22) H(36) 0.950 no
C(23) H(37) 0.950 no
C(23) H(38) 0.950 no
C(23) H(39) 0.950 no
C(24) H(40) 0.950 no
C(24) H(41) 0.950 no
C(24) H(42) 0.950 no
C(25) H(43) 0.950 no
C(25) H(44) 0.950 no
C(25) H(45) 0.950 no

loop_
_geom_contact_atom_site_label_1
_geom_contact_atom_site_label_2
_geom_contact_distance
_geom_contact_site_symmetry_2
Ru(1) C(1) 3.590(12) .
Ru(1) C(17) 3.279(12) .
Ru(1) C(18) 3.494(10) .
Ru(1) C(19) 3.592(11) .
Ru(1) C(20) 3.475(11) .
Ru(1) C(21) 3.592(13) .
Ru(1) C(22) 3.301(13) .
Ru(1) C(23) 3.532(11) .
Ru(1) C(25) 3.521(10) .
S(1) S(2) 3.131(3) .
S(1) P(1) 3.225(4) .
S(1) P(2) 3.217(3) .
S(1) C(2) 2.750(17) .
S(1) C(6) 2.706(18) .
S(1) C(7) 3.036(12) .
S(1) C(8) 3.100(13) .
S(1) C(18) 3.225(11) .
S(1) C(20) 3.148(12) .
S(2) S(1) 3.131(3) .
S(2) P(3) 3.431(3) .
S(2) C(1) 3.033(11) .
S(2) C(6) 3.536(13) .
S(2) C(10) 2.780(12) .
S(2) C(14) 2.718(11) .
S(2) C(15) 3.091(12) .
S(2) C(16) 3.076(11) .
P(1) S(1) 3.225(4) .
P(1) P(2) 3.234(4) .
P(1) P(3) 3.356(4) .
P(2) S(1) 3.217(3) .
P(2) P(1) 3.234(4) .
P(2) P(3) 3.364(3) .
P(3) S(2) 3.431(3) .
P(3) P(1) 3.356(4) .
P(3) P(2) 3.364(3) .
C(1) Ru(1) 3.590(12) .
C(1) S(2) 3.033(11) .
C(1) C(3) 2.41(2) .
C(1) C(4) 2.76(2) .
C(1) C(5) 2.45(2) .
C(1) C(7) 2.53(2) .
C(1) C(8) 2.52(2) .
C(2) S(1) 2.750(17) .
C(2) C(4) 2.33(2) .
C(2) C(5) 2.78(2) .
C(2) C(6) 2.40(2) .
C(3) C(1) 2.41(2) .
C(3) C(5) 2.48(3) .
C(3) C(6) 2.80(2) .
C(3) C(7) 2.43(2) .
C(4) C(1) 2.76(2) .
C(4) C(2) 2.33(2) .
C(4) C(6) 2.38(3) .
C(5) C(1) 2.45(2) .
C(5) C(2) 2.78(2) .
C(5) C(3) 2.48(3) .
C(5) C(8) 2.47(3) .
C(6) S(1) 2.706(18) .
C(6) S(2) 3.536(13) .
C(6) C(2) 2.40(2) .
C(6) C(3) 2.80(2) .
C(6) C(4) 2.38(3) .
C(7) S(1) 3.036(12) .
C(7) C(1) 2.53(2) .
C(7) C(3) 2.43(2) .
C(8) S(1) 3.100(13) .
C(8) C(1) 2.52(2) .
C(8) C(5) 2.47(3) .
C(9) C(11) 2.423(15) .
C(9) C(12) 2.761(17) .
C(9) C(13) 2.403(16) .
C(9) C(15) 2.553(16) .
C(9) C(16) 2.519(15) .
C(9) C(23) 3.573(15) .
C(10) S(2) 2.780(12) .
C(10) C(12) 2.396(18) .
C(10) C(13) 2.803(18) .
C(10) C(14) 2.439(17) .
C(10) C(23) 3.476(16) .
C(11) C(9) 2.423(15) .
C(11) C(13) 2.360(19) .
C(11) C(14) 2.760(17) .
C(11) C(15) 2.530(18) .
C(12) C(9) 2.761(17) .
C(12) C(10) 2.396(18) .
C(12) C(14) 2.396(19) .
C(13) C(9) 2.403(16) .
C(13) C(10) 2.803(18) .
C(13) C(11) 2.360(19) .
C(13) C(16) 2.489(17) .
C(14) S(2) 2.718(11) .
C(14) C(10) 2.439(17) .
C(14) C(11) 2.760(17) .
C(14) C(12) 2.396(19) .
C(14) C(25) 3.486(17) .
C(15) S(2) 3.091(12) .
C(15) C(9) 2.553(16) .
C(15) C(11) 2.530(18) .
C(16) S(2) 3.076(11) .
C(16) C(9) 2.519(15) .
C(16) C(13) 2.489(17) .
C(17) Ru(1) 3.279(12) .
C(17) C(18) 2.715(19) .
C(17) C(19) 2.78(2) .
C(18) Ru(1) 3.494(10) .
C(18) S(1) 3.225(11) .
C(18) C(17) 2.715(19) .
C(18) C(19) 2.84(2) .
C(19) Ru(1) 3.592(11) .
C(19) C(17) 2.78(2) .
C(19) C(18) 2.84(2) .
C(19) C(22) 3.563(18) 2_456
C(19) C(24) 3.32(2) .
C(20) Ru(1) 3.475(11) .
C(20) S(1) 3.148(12) .
C(20) C(21) 2.69(2) .
C(20) C(22) 2.76(2) .
C(21) Ru(1) 3.592(13) .
C(21) C(20) 2.69(2) .
C(21) C(22) 2.75(2) .
C(21) C(24) 3.35(2) .
C(22) Ru(1) 3.301(13) .
C(22) C(19) 3.563(18) 2_556
C(22) C(20) 2.76(2) .
C(22) C(21) 2.75(2) .
C(23) Ru(1) 3.532(11) .
C(23) C(9) 3.573(15) .
C(23) C(10) 3.476(16) .
C(23) C(24) 2.78(2) .
C(23) C(25) 2.757(16) .
C(24) C(19) 3.32(2) .
C(24) C(21) 3.35(2) .
C(24) C(23) 2.78(2) .
C(24) C(25) 2.72(2) .
C(25) Ru(1) 3.521(10) .
C(25) C(14) 3.486(17) .
C(25) C(23) 2.757(16) .
C(25) C(24) 2.72(2) .
Ru(1) H(9) 3.410 .
Ru(1) H(21) 3.141 .
Ru(1) H(24) 3.461 .
Ru(1) H(27) 3.581 .
Ru(1) H(30) 3.411 .
Ru(1) H(33) 3.588 .
Ru(1) H(36) 3.164 .
Ru(1) H(39) 3.458 .
Ru(1) H(45) 3.441 .
S(1) H(4) 3.365 .
S(1) H(6) 2.510 .
S(1) H(7) 3.264 .
S(1) H(9) 2.740 .
S(1) H(24) 2.544 .
S(1) H(28) 3.166 .
S(1) H(30) 2.705 .
S(1) H(38) 3.003 3_555
S(1) H(44) 3.555 3_555
S(2) H(9) 3.121 .
S(2) H(13) 3.374 .
S(2) H(15) 2.647 .
S(2) H(16) 3.365 .
S(2) H(18) 2.648 .
S(2) H(20) 3.366 2_555
S(2) H(39) 3.340 .
P(1) H(19) 2.279 .
P(1) H(20) 2.286 .
P(1) H(21) 2.260 .
P(1) H(22) 2.289 .
P(1) H(23) 2.318 .
P(1) H(24) 2.319 .
P(1) H(25) 2.305 .
P(1) H(26) 2.366 .
P(1) H(27) 2.342 .
P(1) H(30) 3.459 .
P(1) H(42) 3.395 .
P(2) H(27) 3.591 .
P(2) H(28) 2.298 .
P(2) H(29) 2.267 .
P(2) H(30) 2.254 .
P(2) H(31) 2.306 .
P(2) H(32) 2.293 .
P(2) H(33) 2.293 .
P(2) H(34) 2.283 .
P(2) H(35) 2.295 .
P(2) H(36) 2.271 .
P(3) H(27) 3.317 .
P(3) H(33) 3.233 .
P(3) H(37) 2.317 .
P(3) H(38) 2.330 .
P(3) H(39) 2.321 .
P(3) H(40) 2.344 .
P(3) H(41) 2.370 .
P(3) H(42) 2.323 .
P(3) H(43) 2.294 .
P(3) H(44) 2.290 .
P(3) H(45) 2.273 .
C(1) H(1) 3.281 .
C(1) H(3) 3.325 .
C(1) H(4) 2.940 .
C(1) H(5) 3.289 .
C(1) H(6) 2.559 .
C(1) H(7) 2.940 .
C(1) H(8) 3.250 .
C(1) H(9) 2.579 .
C(1) H(38) 3.574 3_555
C(1) H(41) 2.892 3_555
C(2) H(1) 1.978 .
C(2) H(2) 3.164 .
C(2) H(4) 2.060 .
C(2) H(5) 2.083 .
C(2) H(6) 2.027 .
C(2) H(40) 3.422 3_555
C(2) H(41) 2.981 3_555
C(2) H(44) 3.515 3_555
C(3) H(2) 2.045 .
C(3) H(3) 3.319 .
C(3) H(4) 2.880 .
C(3) H(5) 2.562 .
C(3) H(6) 3.126 .
C(3) H(25) 3.102 2_555
C(3) H(40) 3.333 3_555
C(3) H(41) 3.105 3_555
C(4) H(1) 2.080 .
C(4) H(3) 2.019 .
C(4) H(7) 2.959 4_564
C(4) H(20) 3.595 2_555
C(4) H(25) 2.928 2_555
C(4) H(37) 2.933 2_555
C(4) H(41) 3.038 3_555
C(5) H(1) 3.319 .
C(5) H(2) 2.039 .
C(5) H(7) 2.925 .
C(5) H(8) 2.543 .
C(5) H(9) 3.185 .
C(5) H(20) 3.255 2_555
C(5) H(21) 3.495 2_555
C(5) H(25) 3.526 2_555
C(5) H(37) 3.206 2_555
C(5) H(41) 3.041 3_555
C(6) H(2) 3.258 .
C(6) H(2) 3.467 4_565
C(6) H(3) 2.116 .
C(6) H(7) 2.011 .
C(6) H(8) 2.051 .
C(6) H(9) 2.003 .
C(6) H(20) 3.519 2_555
C(6) H(41) 2.884 3_555
C(7) H(1) 2.597 .
C(7) H(19) 3.168 .
C(7) H(29) 3.411 1_554
C(7) H(44) 3.297 3_555
C(8) H(2) 3.016 4_565
C(8) H(3) 2.682 .
C(8) H(36) 3.320 .
C(9) H(10) 3.293 .
C(9) H(12) 3.261 .
C(9) H(13) 2.970 .
C(9) H(14) 3.278 .
C(9) H(15) 2.635 .
C(9) H(16) 2.942 .
C(9) H(17) 3.234 .
C(9) H(18) 2.622 .
C(9) H(20) 3.399 2_555
C(9) H(23) 3.211 2_555
C(9) H(39) 2.935 .
C(9) H(43) 3.004 .
C(10) H(10) 2.047 .
C(10) H(11) 3.245 .
C(10) H(13) 2.002 .
C(10) H(14) 2.007 .
C(10) H(15) 2.015 .
C(10) H(23) 3.077 2_555
C(10) H(39) 2.643 .
C(11) H(11) 1.977 .
C(11) H(12) 3.210 .
C(11) H(12) 3.298 4_554
C(11) H(13) 2.950 .
C(11) H(14) 2.620 .
C(11) H(15) 3.253 .
C(11) H(17) 3.395 4_554
C(11) H(23) 2.976 2_555
C(11) H(29) 3.252 3_545
C(11) H(30) 3.414 3_545
C(11) H(39) 3.411 .
C(12) H(10) 1.967 .
C(12) H(12) 2.017 .
C(12) H(17) 3.103 4_554
C(12) H(22) 3.412 3_545
C(12) H(23) 2.971 2_555
C(12) H(29) 3.576 3_545
C(12) H(30) 3.470 3_545
C(13) H(10) 3.201 .
C(13) H(10) 3.490 4_555
C(13) H(11) 2.009 .
C(13) H(16) 2.873 .
C(13) H(17) 2.576 .
C(13) H(18) 3.239 .
C(13) H(19) 3.477 2_555
C(13) H(23) 3.079 2_555
C(13) H(43) 3.254 .
C(14) H(11) 3.254 .
C(14) H(12) 2.067 .
C(14) H(16) 2.031 .
C(14) H(17) 2.037 .
C(14) H(18) 2.030 .
C(14) H(19) 3.090 2_555
C(14) H(20) 3.455 2_555
C(14) H(23) 3.204 2_555
C(14) H(43) 2.769 .
C(14) H(45) 3.483 .
C(15) H(10) 2.706 .
C(15) H(21) 3.408 .
C(15) H(32) 3.373 1_554
C(15) H(34) 3.309 1_554
C(15) H(39) 2.655 .
C(16) H(11) 3.183 4_555
C(16) H(12) 2.635 .
C(16) H(19) 2.959 2_555
C(16) H(20) 3.438 2_555
C(16) H(31) 2.963 2_556
C(16) H(43) 3.189 .
C(16) H(45) 3.233 .
C(17) H(4) 3.498 .
C(17) H(6) 3.453 .
C(17) H(16) 2.828 2_455
C(17) H(22) 3.502 .
C(17) H(23) 2.640 .
C(17) H(24) 3.099 .
C(17) H(25) 2.658 .
C(17) H(26) 3.181 .
C(17) H(27) 3.561 .
C(18) H(6) 3.470 .
C(18) H(19) 2.644 .
C(18) H(20) 3.057 .
C(18) H(21) 3.525 .
C(18) H(25) 3.509 .
C(18) H(26) 2.733 .
C(18) H(27) 3.390 .
C(18) H(30) 2.862 .
C(19) H(19) 3.529 .
C(19) H(20) 2.638 .
C(19) H(21) 3.238 .
C(19) H(22) 2.845 .
C(19) H(23) 3.058 .
C(19) H(31) 3.416 .
C(19) H(33) 3.403 .
C(19) H(35) 3.151 2_456
C(19) H(36) 3.338 2_456
C(19) H(42) 2.501 .
C(20) H(5) 3.553 1_556
C(20) H(10) 3.417 3_555
C(20) H(22) 3.276 .
C(20) H(24) 3.413 .
C(20) H(31) 2.692 .
C(20) H(32) 2.941 .
C(20) H(33) 3.530 .
C(20) H(34) 3.517 .
C(20) H(35) 2.662 .
C(20) H(36) 3.193 .
C(20) H(38) 3.300 3_555
C(21) H(8) 3.560 2_456
C(21) H(16) 3.257 2_456
C(21) H(17) 3.550 2_456
C(21) H(27) 2.999 .
C(21) H(28) 3.428 .
C(21) H(29) 2.505 .
C(21) H(30) 3.194 .
C(21) H(34) 2.737 .
C(21) H(35) 3.031 .
C(21) H(36) 3.576 .
C(21) H(40) 3.059 .
C(21) H(42) 2.961 .
C(22) H(9) 3.297 .
C(22) H(26) 2.802 2_556
C(22) H(28) 2.716 .
C(22) H(29) 3.128 .
C(22) H(30) 3.543 .
C(22) H(31) 3.537 .
C(22) H(32) 2.646 .
C(22) H(33) 3.146 .
C(22) H(45) 3.191 .
C(23) H(2) 3.215 2_455
C(23) H(3) 3.467 2_455
C(23) H(13) 2.924 .
C(23) H(21) 3.390 .
C(23) H(28) 3.532 3_545
C(23) H(40) 3.535 .
C(23) H(41) 2.667 .
C(23) H(42) 3.233 .
C(23) H(43) 2.706 .
C(23) H(44) 3.075 .
C(23) H(45) 3.571 .
C(24) H(25) 3.320 .
C(24) H(27) 2.641 .
C(24) H(33) 2.463 .
C(24) H(37) 2.754 .
C(24) H(38) 3.037 .
C(24) H(43) 3.463 .
C(24) H(44) 2.532 .
C(24) H(45) 3.198 .
C(25) H(11) 3.411 4_555
C(25) H(17) 3.590 .
C(25) H(18) 3.272 .
C(25) H(34) 3.441 .
C(25) H(37) 3.510 .
C(25) H(38) 2.641 .
C(25) H(39) 3.206 .
C(25) H(40) 2.672 .
C(25) H(41) 3.034 .
C(25) H(42) 3.530 .
H(1) C(1) 3.281 .
H(1) C(2) 1.978 .
H(1) C(4) 2.080 .
H(1) C(5) 3.319 .
H(1) C(7) 2.597 .
H(1) H(2) 2.333 .
H(1) H(3) 3.252 4_564
H(1) H(4) 2.982 .
H(1) H(5) 2.407 .
H(1) H(6) 3.412 .
H(1) H(25) 3.200 2_555
H(1) H(28) 3.349 1_554
H(1) H(35) 3.239 1_554
H(1) H(40) 3.529 3_555
H(2) C(2) 3.164 .
H(2) C(3) 2.045 .
H(2) C(5) 2.039 .
H(2) C(6) 3.258 .
H(2) C(6) 3.467 4_564
H(2) C(8) 3.016 4_564
H(2) C(23) 3.215 2_555
H(2) H(1) 2.333 .
H(2) H(3) 2.323 .
H(2) H(3) 3.528 4_564
H(2) H(7) 2.227 4_564
H(2) H(8) 3.219 4_564
H(2) H(25) 2.897 2_555
H(2) H(37) 2.283 2_555
H(2) H(38) 3.512 2_555
H(2) H(41) 3.389 2_555
H(3) C(1) 3.325 .
H(3) C(3) 3.319 .
H(3) C(4) 2.019 .
H(3) C(6) 2.116 .
H(3) C(8) 2.682 .
H(3) C(23) 3.467 2_555
H(3) H(1) 3.252 4_565
H(3) H(2) 2.323 .
H(3) H(2) 3.528 4_565
H(3) H(7) 3.059 .
H(3) H(8) 2.441 .
H(3) H(9) 3.503 .
H(3) H(13) 3.232 2_555
H(3) H(20) 3.436 2_555
H(3) H(21) 3.242 2_555
H(3) H(37) 2.813 2_555
H(3) H(39) 3.291 2_555
H(4) S(1) 3.365 .
H(4) C(1) 2.940 .
H(4) C(2) 2.060 .
H(4) C(3) 2.880 .
H(4) C(17) 3.498 .
H(4) H(1) 2.982 .
H(4) H(5) 1.551 .
H(4) H(6) 1.551 .
H(4) H(15) 3.094 .
H(4) H(16) 3.291 2_455
H(4) H(19) 2.813 .
H(4) H(21) 3.386 .
H(4) H(29) 3.146 1_554
H(4) H(32) 2.811 1_554
H(4) H(35) 3.209 1_554
H(5) C(1) 3.289 .
H(5) C(2) 2.083 .
H(5) C(3) 2.562 .
H(5) C(20) 3.553 1_554
H(5) H(1) 2.407 .
H(5) H(4) 1.551 .
H(5) H(6) 1.551 .
H(5) H(10) 2.946 3_554
H(5) H(12) 3.218 2_455
H(5) H(28) 3.473 1_554
H(5) H(29) 2.802 1_554
H(5) H(44) 3.251 3_555
H(6) S(1) 2.510 .
H(6) C(1) 2.559 .
H(6) C(2) 2.027 .
H(6) C(3) 3.126 .
H(6) C(17) 3.453 .
H(6) C(18) 3.470 .
H(6) H(1) 3.412 .
H(6) H(4) 1.551 .
H(6) H(5) 1.551 .
H(6) H(12) 3.207 2_455
H(6) H(16) 3.537 2_455
H(6) H(19) 2.677 .
H(6) H(23) 3.592 .
H(6) H(24) 2.805 .
H(6) H(44) 2.760 3_555
H(7) S(1) 3.264 .
H(7) C(1) 2.940 .
H(7) C(4) 2.959 4_565
H(7) C(5) 2.925 .
H(7) C(6) 2.011 .
H(7) H(2) 2.227 4_565
H(7) H(3) 3.059 .
H(7) H(8) 1.551 .
H(7) H(9) 1.551 .
H(7) H(28) 3.330 .
H(7) H(36) 3.438 .
H(7) H(37) 3.116 3_555
H(7) H(38) 3.390 3_555
H(7) H(41) 3.596 3_555
H(8) C(1) 3.250 .
H(8) C(5) 2.543 .
H(8) C(6) 2.051 .
H(8) C(21) 3.560 2_556
H(8) H(2) 3.219 4_565
H(8) H(3) 2.441 .
H(8) H(7) 1.551 .
H(8) H(9) 1.551 .
H(8) H(16) 3.517 .
H(8) H(18) 3.483 .
H(8) H(31) 3.455 2_556
H(8) H(33) 3.056 2_556
H(8) H(40) 3.546 2_556
H(8) H(42) 3.429 2_556
H(9) Ru(1) 3.410 .
H(9) S(1) 2.740 .
H(9) S(2) 3.121 .
H(9) C(1) 2.579 .
H(9) C(5) 3.185 .
H(9) C(6) 2.003 .
H(9) C(22) 3.297 .
H(9) H(3) 3.503 .
H(9) H(7) 1.551 .
H(9) H(8) 1.551 .
H(9) H(16) 3.597 .
H(9) H(18) 2.922 .
H(9) H(28) 3.435 .
H(9) H(36) 2.501 .
H(10) C(9) 3.293 .
H(10) C(10) 2.047 .
H(10) C(12) 1.967 .
H(10) C(13) 3.201 .
H(10) C(13) 3.490 4_554
H(10) C(15) 2.706 .
H(10) C(20) 3.417 3_545
H(10) H(5) 2.946 3_544
H(10) H(11) 2.240 .
H(10) H(12) 2.623 4_554
H(10) H(13) 3.056 .
H(10) H(14) 2.491 .
H(10) H(15) 3.538 .
H(10) H(17) 2.907 4_554
H(10) H(23) 3.428 2_555
H(10) H(29) 2.787 3_545
H(10) H(30) 3.376 3_545
H(11) C(10) 3.245 .
H(11) C(11) 1.977 .
H(11) C(13) 2.009 .
H(11) C(14) 3.254 .
H(11) C(16) 3.183 4_554
H(11) C(25) 3.411 4_554
H(11) H(10) 2.240 .
H(11) H(12) 2.305 .
H(11) H(12) 3.369 4_554
H(11) H(17) 2.314 4_554
H(11) H(18) 3.420 4_554
H(11) H(22) 3.039 3_545
H(11) H(23) 3.478 2_555
H(11) H(29) 3.346 3_545
H(11) H(30) 3.410 3_545
H(11) H(43) 3.158 4_554
H(11) H(44) 3.521 4_554
H(11) H(45) 3.016 4_554
H(12) C(9) 3.261 .
H(12) C(11) 3.210 .
H(12) C(11) 3.298 4_555
H(12) C(12) 2.017 .
H(12) C(14) 2.067 .
H(12) C(16) 2.635 .
H(12) H(5) 3.218 2_555
H(12) H(6) 3.207 2_555
H(12) H(10) 2.623 4_555
H(12) H(11) 2.305 .
H(12) H(11) 3.369 4_555
H(12) H(16) 2.944 .
H(12) H(17) 2.413 .
H(12) H(18) 3.491 .
H(12) H(22) 3.493 3_545
H(12) H(23) 3.596 2_555
H(12) H(44) 3.490 4_554
H(13) S(2) 3.374 .
H(13) C(9) 2.970 .
H(13) C(10) 2.002 .
H(13) C(11) 2.950 .
H(13) C(23) 2.924 .
H(13) H(3) 3.232 2_455
H(13) H(10) 3.056 .
H(13) H(14) 1.551 .
H(13) H(15) 1.551 .
H(13) H(21) 2.821 .
H(13) H(32) 3.523 1_554
H(13) H(37) 3.203 .
H(13) H(38) 3.398 .
H(13) H(39) 2.001 .
H(14) C(9) 3.278 .
H(14) C(10) 2.007 .
H(14) C(11) 2.620 .
H(14) H(10) 2.491 .
H(14) H(13) 1.551 .
H(14) H(15) 1.551 .
H(14) H(32) 3.198 1_554
H(14) H(33) 3.469 1_554
H(14) H(34) 2.750 1_554
H(14) H(39) 3.410 .
H(14) H(40) 3.319 1_554
H(15) S(2) 2.647 .
H(15) C(9) 2.635 .
H(15) C(10) 2.015 .
H(15) C(11) 3.253 .
H(15) H(4) 3.094 .
H(15) H(10) 3.538 .
H(15) H(13) 1.551 .
H(15) H(14) 1.551 .
H(15) H(21) 3.118 .
H(15) H(32) 2.883 1_554
H(15) H(34) 3.001 1_554
H(15) H(35) 3.439 1_554
H(15) H(39) 3.104 .
H(16) S(2) 3.365 .
H(16) C(9) 2.942 .
H(16) C(13) 2.873 .
H(16) C(14) 2.031 .
H(16) C(17) 2.828 2_555
H(16) C(21) 3.257 2_556
H(16) H(4) 3.291 2_555
H(16) H(6) 3.537 2_555
H(16) H(8) 3.517 .
H(16) H(9) 3.597 .
H(16) H(12) 2.944 .
H(16) H(17) 1.551 .
H(16) H(18) 1.551 .
H(16) H(19) 2.176 2_555
H(16) H(20) 2.786 2_555
H(16) H(21) 3.136 2_555
H(16) H(29) 3.588 2_556
H(16) H(31) 2.683 2_556
H(16) H(32) 2.989 2_556
H(17) C(9) 3.234 .
H(17) C(11) 3.395 4_555
H(17) C(12) 3.103 4_555
H(17) C(13) 2.576 .
H(17) C(14) 2.037 .
H(17) C(21) 3.550 2_556
H(17) C(25) 3.590 .
H(17) H(10) 2.907 4_555
H(17) H(11) 2.314 4_555
H(17) H(12) 2.413 .
H(17) H(16) 1.551 .
H(17) H(18) 1.551 .
H(17) H(19) 3.538 2_555
H(17) H(29) 3.065 2_556
H(17) H(31) 2.735 2_556
H(17) H(32) 3.571 2_556
H(17) H(43) 3.142 .
H(17) H(45) 3.136 .
H(18) S(2) 2.648 .
H(18) C(9) 2.622 .
H(18) C(13) 3.239 .
H(18) C(14) 2.030 .
H(18) C(25) 3.272 .
H(18) H(8) 3.483 .
H(18) H(9) 2.922 .
H(18) H(11) 3.420 4_555
H(18) H(12) 3.491 .
H(18) H(16) 1.551 .
H(18) H(17) 1.551 .
H(18) H(19) 3.555 2_555
H(18) H(31) 2.973 2_556
H(18) H(36) 2.976 .
H(18) H(43) 3.056 .
H(18) H(45) 2.739 .
H(19) P(1) 2.279 .
H(19) C(7) 3.168 .
H(19) C(13) 3.477 2_455
H(19) C(14) 3.090 2_455
H(19) C(16) 2.959 2_455
H(19) C(18) 2.644 .
H(19) C(19) 3.529 .
H(19) H(4) 2.813 .
H(19) H(6) 2.677 .
H(19) H(16) 2.176 2_455
H(19) H(17) 3.538 2_455
H(19) H(18) 3.555 2_455
H(19) H(20) 1.551 .
H(19) H(21) 1.551 .
H(19) H(22) 3.553 .
H(19) H(23) 2.448 .
H(19) H(24) 2.800 .
H(19) H(25) 3.524 .
H(20) S(2) 3.366 2_455
H(20) P(1) 2.286 .
H(20) C(4) 3.595 2_455
H(20) C(5) 3.255 2_455
H(20) C(6) 3.519 2_455
H(20) C(9) 3.399 2_455
H(20) C(14) 3.455 2_455
H(20) C(16) 3.438 2_455
H(20) C(18) 3.057 .
H(20) C(19) 2.638 .
H(20) H(3) 3.436 2_455
H(20) H(16) 2.786 2_455
H(20) H(19) 1.551 .
H(20) H(21) 1.551 .
H(20) H(23) 2.753 .
H(20) H(25) 2.323 .
H(20) H(26) 2.881 .
H(20) H(27) 3.525 .
H(21) Ru(1) 3.141 .
H(21) P(1) 2.260 .
H(21) C(5) 3.495 2_455
H(21) C(15) 3.408 .
H(21) C(18) 3.525 .
H(21) C(19) 3.238 .
H(21) C(23) 3.390 .
H(21) H(3) 3.242 2_455
H(21) H(4) 3.386 .
H(21) H(13) 2.821 .
H(21) H(15) 3.118 .
H(21) H(16) 3.136 2_455
H(21) H(19) 1.551 .
H(21) H(20) 1.551 .
H(21) H(23) 3.560 .
H(21) H(25) 2.954 .
H(21) H(37) 3.176 .
H(21) H(39) 2.985 .
H(22) P(1) 2.289 .
H(22) C(12) 3.412 3_555
H(22) C(17) 3.502 .
H(22) C(19) 2.845 .
H(22) C(20) 3.276 .
H(22) H(11) 3.039 3_555
H(22) H(12) 3.493 3_555
H(22) H(19) 3.553 .
H(22) H(23) 1.551 .
H(22) H(24) 1.551 .
H(22) H(26) 2.580 .
H(22) H(27) 3.209 .
H(22) H(29) 3.468 .
H(22) H(30) 2.537 .
H(22) H(31) 3.289 .
H(23) P(1) 2.318 .
H(23) C(9) 3.211 2_455
H(23) C(10) 3.077 2_455
H(23) C(11) 2.976 2_455
H(23) C(12) 2.971 2_455
H(23) C(13) 3.079 2_455
H(23) C(14) 3.204 2_455
H(23) C(17) 2.640 .
H(23) C(19) 3.058 .
H(23) H(6) 3.592 .
H(23) H(10) 3.428 2_455
H(23) H(11) 3.478 2_455
H(23) H(12) 3.596 2_455
H(23) H(19) 2.448 .
H(23) H(20) 2.753 .
H(23) H(21) 3.560 .
H(23) H(22) 1.551 .
H(23) H(24) 1.551 .
H(23) H(25) 3.575 .
H(23) H(26) 2.765 .
H(24) Ru(1) 3.461 .
H(24) S(1) 2.544 .
H(24) P(1) 2.319 .
H(24) C(17) 3.099 .
H(24) C(20) 3.413 .
H(24) H(6) 2.805 .
H(24) H(19) 2.800 .
H(24) H(22) 1.551 .
H(24) H(23) 1.551 .
H(24) H(30) 2.532 .
H(24) H(43) 3.083 3_555
H(24) H(44) 3.312 3_555
H(25) P(1) 2.305 .
H(25) C(3) 3.102 2_455
H(25) C(4) 2.928 2_455
H(25) C(5) 3.526 2_455
H(25) C(17) 2.658 .
H(25) C(18) 3.509 .
H(25) C(24) 3.320 .
H(25) H(1) 3.200 2_455
H(25) H(2) 2.897 2_455
H(25) H(19) 3.524 .
H(25) H(20) 2.323 .
H(25) H(21) 2.954 .
H(25) H(23) 3.575 .
H(25) H(26) 1.551 .
H(25) H(27) 1.551 .
H(25) H(35) 3.206 2_456
H(25) H(37) 3.040 .
H(25) H(41) 3.517 .
H(25) H(42) 2.613 .
H(26) P(1) 2.366 .
H(26) C(17) 3.181 .
H(26) C(18) 2.733 .
H(26) C(22) 2.802 2_456
H(26) H(20) 2.881 .
H(26) H(22) 2.580 .
H(26) H(23) 2.765 .
H(26) H(25) 1.551 .
H(26) H(27) 1.551 .
H(26) H(31) 3.573 .
H(26) H(34) 2.750 2_456
H(26) H(35) 2.489 2_456
H(26) H(36) 2.692 2_456
H(26) H(42) 3.253 .
H(27) Ru(1) 3.581 .
H(27) P(1) 2.342 .
H(27) P(2) 3.591 .
H(27) P(3) 3.317 .
H(27) C(17) 3.561 .
H(27) C(18) 3.390 .
H(27) C(21) 2.999 .
H(27) C(24) 2.641 .
H(27) H(20) 3.525 .
H(27) H(22) 3.209 .
H(27) H(25) 1.551 .
H(27) H(26) 1.551 .
H(27) H(31) 2.775 .
H(27) H(33) 2.560 .
H(27) H(35) 3.304 2_456
H(27) H(36) 3.168 2_456
H(27) H(40) 3.196 .
H(27) H(41) 3.152 .
H(27) H(42) 1.736 .
H(28) S(1) 3.166 .
H(28) P(2) 2.298 .
H(28) C(21) 3.428 .
H(28) C(22) 2.716 .
H(28) C(23) 3.532 3_555
H(28) H(1) 3.349 1_556
H(28) H(5) 3.473 1_556
H(28) H(7) 3.330 .
H(28) H(9) 3.435 .
H(28) H(29) 1.551 .
H(28) H(30) 1.551 .
H(28) H(31) 3.555 .
H(28) H(32) 3.513 .
H(28) H(34) 3.595 .
H(28) H(35) 2.434 .
H(28) H(36) 2.973 .
H(28) H(38) 2.890 3_555
H(28) H(39) 3.534 3_555
H(29) P(2) 2.267 .
H(29) C(7) 3.411 1_556
H(29) C(11) 3.252 3_555
H(29) C(12) 3.576 3_555
H(29) C(21) 2.505 .
H(29) C(22) 3.128 .
H(29) H(4) 3.146 1_556
H(29) H(5) 2.802 1_556
H(29) H(10) 2.787 3_555
H(29) H(11) 3.346 3_555
H(29) H(16) 3.588 2_456
H(29) H(17) 3.065 2_456
H(29) H(22) 3.468 .
H(29) H(28) 1.551 .
H(29) H(30) 1.551 .
H(29) H(31) 2.334 .
H(29) H(32) 2.573 .
H(29) H(33) 3.436 .
H(29) H(35) 2.859 .
H(30) Ru(1) 3.411 .
H(30) S(1) 2.705 .
H(30) P(1) 3.459 .
H(30) P(2) 2.254 .
H(30) C(11) 3.414 3_555
H(30) C(12) 3.470 3_555
H(30) C(18) 2.862 .
H(30) C(21) 3.194 .
H(30) C(22) 3.543 .
H(30) H(10) 3.376 3_555
H(30) H(11) 3.410 3_555
H(30) H(22) 2.537 .
H(30) H(24) 2.532 .
H(30) H(28) 1.551 .
H(30) H(29) 1.551 .
H(30) H(31) 2.995 .
H(30) H(35) 3.560 .
H(30) H(38) 2.832 3_555
H(31) P(2) 2.306 .
H(31) C(16) 2.963 2_456
H(31) C(19) 3.416 .
H(31) C(20) 2.692 .
H(31) C(22) 3.537 .
H(31) H(8) 3.455 2_456
H(31) H(16) 2.683 2_456
H(31) H(17) 2.735 2_456
H(31) H(18) 2.973 2_456
H(31) H(22) 3.289 .
H(31) H(26) 3.573 .
H(31) H(27) 2.775 .
H(31) H(28) 3.555 .
H(31) H(29) 2.334 .
H(31) H(30) 2.995 .
H(31) H(32) 1.551 .
H(31) H(33) 1.551 .
H(31) H(42) 3.231 .
H(32) P(2) 2.293 .
H(32) C(15) 3.373 1_556
H(32) C(20) 2.941 .
H(32) C(22) 2.646 .
H(32) H(4) 2.811 1_556
H(32) H(13) 3.523 1_556
H(32) H(14) 3.198 1_556
H(32) H(15) 2.883 1_556
H(32) H(16) 2.989 2_456
H(32) H(17) 3.571 2_456
H(32) H(28) 3.513 .
H(32) H(29) 2.573 .
H(32) H(31) 1.551 .
H(32) H(33) 1.551 .
H(32) H(34) 2.528 .
H(32) H(35) 2.690 .
H(32) H(36) 3.574 .
H(32) H(40) 3.429 .
H(33) Ru(1) 3.588 .
H(33) P(2) 2.293 .
H(33) P(3) 3.233 .
H(33) C(19) 3.403 .
H(33) C(20) 3.530 .
H(33) C(22) 3.146 .
H(33) C(24) 2.463 .
H(33) H(8) 3.056 2_456
H(33) H(14) 3.469 1_556
H(33) H(27) 2.560 .
H(33) H(29) 3.436 .
H(33) H(31) 1.551 .
H(33) H(32) 1.551 .
H(33) H(34) 2.895 .
H(33) H(40) 2.159 .
H(33) H(41) 3.334 .
H(33) H(42) 2.114 .
H(34) P(2) 2.283 .
H(34) C(15) 3.309 1_556
H(34) C(20) 3.517 .
H(34) C(21) 2.737 .
H(34) C(25) 3.441 .
H(34) H(14) 2.750 1_556
H(34) H(15) 3.001 1_556
H(34) H(26) 2.750 2_556
H(34) H(28) 3.595 .
H(34) H(32) 2.528 .
H(34) H(33) 2.895 .
H(34) H(35) 1.551 .
H(34) H(36) 1.551 .
H(34) H(40) 3.515 .
H(34) H(45) 2.670 .
H(35) P(2) 2.295 .
H(35) C(19) 3.151 2_556
H(35) C(20) 2.662 .
H(35) C(21) 3.031 .
H(35) H(1) 3.239 1_556
H(35) H(4) 3.209 1_556
H(35) H(15) 3.439 1_556
H(35) H(25) 3.206 2_556
H(35) H(26) 2.489 2_556
H(35) H(27) 3.304 2_556
H(35) H(28) 2.434 .
H(35) H(29) 2.859 .
H(35) H(30) 3.560 .
H(35) H(32) 2.690 .
H(35) H(34) 1.551 .
H(35) H(36) 1.551 .
H(36) Ru(1) 3.164 .
H(36) P(2) 2.271 .
H(36) C(8) 3.320 .
H(36) C(19) 3.338 2_556
H(36) C(20) 3.193 .
H(36) C(21) 3.576 .
H(36) H(7) 3.438 .
H(36) H(9) 2.501 .
H(36) H(18) 2.976 .
H(36) H(26) 2.692 2_556
H(36) H(27) 3.168 2_556
H(36) H(28) 2.973 .
H(36) H(32) 3.574 .
H(36) H(34) 1.551 .
H(36) H(35) 1.551 .
H(36) H(45) 3.035 .
H(37) P(3) 2.317 .
H(37) C(4) 2.933 2_455
H(37) C(5) 3.206 2_455
H(37) C(24) 2.754 .
H(37) C(25) 3.510 .
H(37) H(2) 2.283 2_455
H(37) H(3) 2.813 2_455
H(37) H(7) 3.116 3_545
H(37) H(13) 3.203 .
H(37) H(21) 3.176 .
H(37) H(25) 3.040 .
H(37) H(38) 1.551 .
H(37) H(39) 1.551 .
H(37) H(41) 2.500 .
H(37) H(42) 2.994 .
H(37) H(43) 3.587 .
H(38) S(1) 3.003 3_545
H(38) P(3) 2.330 .
H(38) C(1) 3.574 3_545
H(38) C(20) 3.300 3_545
H(38) C(24) 3.037 .
H(38) C(25) 2.641 .
H(38) H(2) 3.512 2_455
H(38) H(7) 3.390 3_545
H(38) H(13) 3.398 .
H(38) H(28) 2.890 3_545
H(38) H(30) 2.832 3_545
H(38) H(37) 1.551 .
H(38) H(39) 1.551 .
H(38) H(41) 2.714 .
H(38) H(43) 2.433 .
H(38) H(44) 2.765 .
H(38) H(45) 3.559 .
H(39) Ru(1) 3.458 .
H(39) S(2) 3.340 .
H(39) P(3) 2.321 .
H(39) C(9) 2.935 .
H(39) C(10) 2.643 .
H(39) C(11) 3.411 .
H(39) C(15) 2.655 .
H(39) C(25) 3.206 .
H(39) H(3) 3.291 2_455
H(39) H(13) 2.001 .
H(39) H(14) 3.410 .
H(39) H(15) 3.104 .
H(39) H(21) 2.985 .
H(39) H(28) 3.534 3_545
H(39) H(37) 1.551 .
H(39) H(38) 1.551 .
H(39) H(41) 3.599 .
H(39) H(43) 2.957 .
H(40) P(3) 2.344 .
H(40) C(2) 3.422 3_545
H(40) C(3) 3.333 3_545
H(40) C(21) 3.059 .
H(40) C(23) 3.535 .
H(40) C(25) 2.672 .
H(40) H(1) 3.529 3_545
H(40) H(8) 3.546 2_456
H(40) H(14) 3.319 1_556
H(40) H(27) 3.196 .
H(40) H(32) 3.429 .
H(40) H(33) 2.159 .
H(40) H(34) 3.515 .
H(40) H(41) 1.551 .
H(40) H(42) 1.551 .
H(40) H(43) 3.543 .
H(40) H(44) 2.321 .
H(40) H(45) 2.957 .
H(41) P(3) 2.370 .
H(41) C(1) 2.892 3_545
H(41) C(2) 2.981 3_545
H(41) C(3) 3.105 3_545
H(41) C(4) 3.038 3_545
H(41) C(5) 3.041 3_545
H(41) C(6) 2.884 3_545
H(41) C(23) 2.667 .
H(41) C(25) 3.034 .
H(41) H(2) 3.389 2_455
H(41) H(7) 3.596 3_545
H(41) H(25) 3.517 .
H(41) H(27) 3.152 .
H(41) H(33) 3.334 .
H(41) H(37) 2.500 .
H(41) H(38) 2.714 .
H(41) H(39) 3.599 .
H(41) H(40) 1.551 .
H(41) H(42) 1.551 .
H(41) H(44) 2.667 .
H(42) P(1) 3.395 .
H(42) P(3) 2.323 .
H(42) C(19) 2.501 .
H(42) C(21) 2.961 .
H(42) C(23) 3.233 .
H(42) C(25) 3.530 .
H(42) H(8) 3.429 2_456
H(42) H(25) 2.613 .
H(42) H(26) 3.253 .
H(42) H(27) 1.736 .
H(42) H(31) 3.231 .
H(42) H(33) 2.114 .
H(42) H(37) 2.994 .
H(42) H(40) 1.551 .
H(42) H(41) 1.551 .
H(42) H(44) 3.449 .
H(43) P(3) 2.294 .
H(43) C(9) 3.004 .
H(43) C(13) 3.254 .
H(43) C(14) 2.769 .
H(43) C(16) 3.189 .
H(43) C(23) 2.706 .
H(43) C(24) 3.463 .
H(43) H(11) 3.158 4_555
H(43) H(17) 3.142 .
H(43) H(18) 3.056 .
H(43) H(24) 3.083 3_545
H(43) H(37) 3.587 .
H(43) H(38) 2.433 .
H(43) H(39) 2.957 .
H(43) H(40) 3.543 .
H(43) H(44) 1.551 .
H(43) H(45) 1.551 .
H(44) S(1) 3.555 3_545
H(44) P(3) 2.290 .
H(44) C(2) 3.515 3_545
H(44) C(7) 3.297 3_545
H(44) C(23) 3.075 .
H(44) C(24) 2.532 .
H(44) H(5) 3.251 3_545
H(44) H(6) 2.760 3_545
H(44) H(11) 3.521 4_555
H(44) H(12) 3.490 4_555
H(44) H(24) 3.312 3_545
H(44) H(38) 2.765 .
H(44) H(40) 2.321 .
H(44) H(41) 2.667 .
H(44) H(42) 3.449 .
H(44) H(43) 1.551 .
H(44) H(45) 1.551 .
H(45) Ru(1) 3.441 .
H(45) P(3) 2.273 .
H(45) C(14) 3.483 .
H(45) C(16) 3.233 .
H(45) C(22) 3.191 .
H(45) C(23) 3.571 .
H(45) C(24) 3.198 .
H(45) H(11) 3.016 4_555
H(45) H(17) 3.136 .
H(45) H(18) 2.739 .
H(45) H(34) 2.670 .
H(45) H(36) 3.035 .
H(45) H(38) 3.559 .
H(45) H(40) 2.957 .
H(45) H(43) 1.551 .
H(45) H(44) 1.551 .

loop_
_geom_torsion_atom_site_label_1
_geom_torsion_atom_site_label_2
_geom_torsion_atom_site_label_3
_geom_torsion_atom_site_label_4
_geom_torsion
S(1) Ru(1) S(2) C(9) 178.1(4)
S(2) Ru(1) S(1) C(1) -4.0(5)
S(1) Ru(1) P(1) C(17) 88.2(4)
S(1) Ru(1) P(1) C(18) -23.7(6)
S(1) Ru(1) P(1) C(19) -154.5(6)
P(1) Ru(1) S(1) C(1) -132.9(5)
S(1) Ru(1) P(2) C(20) 16.1(7)
S(1) Ru(1) P(2) C(21) 141.3(6)
S(1) Ru(1) P(2) C(22) -100.2(6)
P(2) Ru(1) S(1) C(1) 134.6(5)
S(1) Ru(1) P(3) C(23) -72(2)
S(1) Ru(1) P(3) C(24) 166(2)
S(1) Ru(1) P(3) C(25) 46(2)
P(3) Ru(1) S(1) C(1) 10(2)
S(2) Ru(1) P(1) C(17) 10.5(5)
S(2) Ru(1) P(1) C(18) -101.4(6)
S(2) Ru(1) P(1) C(19) 127.8(6)
P(1) Ru(1) S(2) C(9) -101.6(4)
S(2) Ru(1) P(2) C(20) 90.6(7)
S(2) Ru(1) P(2) C(21) -144.2(6)
S(2) Ru(1) P(2) C(22) -25.7(6)
P(2) Ru(1) S(2) C(9) 101.7(4)
S(2) Ru(1) P(3) C(23) -58.2(4)
S(2) Ru(1) P(3) C(24) -179.9(4)
S(2) Ru(1) P(3) C(25) 60.0(4)
P(3) Ru(1) S(2) C(9) -1.1(4)
P(1) Ru(1) P(2) C(20) -71.2(7)
P(1) Ru(1) P(2) C(21) 54.1(6)
P(1) Ru(1) P(2) C(22) 172.5(6)
P(2) Ru(1) P(1) C(17) 174.9(4)
P(2) Ru(1) P(1) C(18) 62.9(6)
P(2) Ru(1) P(1) C(19) -67.9(6)
P(1) Ru(1) P(3) C(23) 70.6(4)
P(1) Ru(1) P(3) C(24) -51.1(6)
P(1) Ru(1) P(3) C(25) -171.2(4)
P(3) Ru(1) P(1) C(17) -89.9(4)
P(3) Ru(1) P(1) C(18) 158.2(6)
P(3) Ru(1) P(1) C(19) 27.4(6)
P(2) Ru(1) P(3) C(23) 163.5(4)
P(2) Ru(1) P(3) C(24) 41.8(6)
P(2) Ru(1) P(3) C(25) -78.3(4)
P(3) Ru(1) P(2) C(20) -166.6(7)
P(3) Ru(1) P(2) C(21) -41.3(6)
P(3) Ru(1) P(2) C(22) 77.1(6)
Ru(1) S(1) C(1) C(2) 103.1(9)
Ru(1) S(1) C(1) C(6) -90.4(9)
Ru(1) S(2) C(9) C(10) 94.2(8)
Ru(1) S(2) C(9) C(14) -91.0(9)
S(1) C(1) C(2) C(3) 167.4(12)
S(1) C(1) C(2) C(7) -11.8(15)
S(1) C(1) C(6) C(5) -169.0(10)
S(1) C(1) C(6) C(8) 19.4(17)
C(2) C(1) C(6) C(5) -2.1(18)
C(2) C(1) C(6) C(8) -173.6(11)
C(6) C(1) C(2) C(3) 0.5(16)
C(6) C(1) C(2) C(7) -178.8(10)
C(1) C(2) C(3) C(4) -3(2)
C(7) C(2) C(3) C(4) 176.6(12)
C(2) C(3) C(4) C(5) 7(2)
C(3) C(4) C(5) C(6) -8(2)
C(4) C(5) C(6) C(1) 6(2)
C(4) C(5) C(6) C(8) 177.8(13)
S(2) C(9) C(10) C(11) 178.2(9)
S(2) C(9) C(10) C(15) -0.7(15)
S(2) C(9) C(14) C(13) -176.1(9)
S(2) C(9) C(14) C(16) -1.2(15)
C(10) C(9) C(14) C(13) -1.3(17)
C(10) C(9) C(14) C(16) 173.6(10)
C(14) C(9) C(10) C(11) 3.4(16)
C(14) C(9) C(10) C(15) -175.5(11)
C(9) C(10) C(11) C(12) -3.5(19)
C(15) C(10) C(11) C(12) 175.4(13)
C(10) C(11) C(12) C(13) 1(2)
C(11) C(12) C(13) C(14) 1(2)
C(12) C(13) C(14) C(9) -0.9(19)
C(12) C(13) C(14) C(16) -176.1(12)
